data_4034948
loop_
_publ_author_name
'Shugrue, Christopher R.'
'Featherston, Aaron L.'
'Lackner, Rachel M.'
'Lin, Angela'
'Miller, Scott J.'

_publ_section_title
;
 Divergent Stereoselectivity in Phosphothreonine (pThr)-Catalyzed
 Reductive Aminations of 3-Amidocyclohexanones.
;
_journal_issue 8
_journal_name_full 'The Journal of organic chemistry'
_journal_page_first 4491
_journal_page_last 4504
_journal_paper_doi 10.1021/acs.joc.8b00207
_journal_volume 83
_journal_year 2018
_chemical_formula_moiety 'C20 H26 N2 O3 S'
_chemical_formula_sum 'C20 H26 N2 O3 S'
_chemical_formula_weight 374.49
_space_group_crystal_system triclinic
_space_group_IT_number 2
_space_group_name_Hall '-P 1'
_space_group_name_H-M_alt 'P -1'
_atom_sites_solution_hydrogens mixed
_atom_sites_solution_primary SHELXT
_atom_sites_solution_secondary difmap
_audit_creation_method SHELXL-2014/7
_cell_angle_alpha 108.030(4)
_cell_angle_beta 96.352(3)
_cell_angle_gamma 102.318(3)
_cell_formula_units_Z 2
_cell_length_a 9.7341(3)
_cell_length_b 10.0802(5)
_cell_length_c 10.7645(4)
_cell_measurement_reflns_used 10052
_cell_measurement_temperature 93(2)
_cell_measurement_theta_max 27.4310
_cell_measurement_theta_min 3.2400
_cell_volume 963.34(7)
_computing_cell_refinement 'CrysAlisPro 1.171.39.28e (Rigaku OD, 2015)'
_computing_data_collection 'CrysAlisPro 1.171.39.28e (Rigaku OD, 2015)'
_computing_data_reduction 'CrysAlisPro 1.171.39.28e (Rigaku OD, 2015)'
_computing_molecular_graphics
; 
Dolomanov, O.V.; Bourhis, L.J.; Gildea, R.J.; Howard, J.A.K.; Puschmann, H., 
OLEX2: A complete structure solution, refinement and analysis program 
(2009). J. Appl. Cryst., 42, 339-341. 
;
_computing_publication_material 'CIFTAB-2014/2 (Sheldrick, 2014)'
_computing_structure_refinement 'SHELXL-2014/7 (Sheldrick, 2014)'
_computing_structure_solution 'SHELXT-2014/5 (Sheldrick, 2014)'
_diffrn_ambient_temperature 93(2)
_diffrn_detector_area_resol_mean 5.8
_diffrn_measured_fraction_theta_full 0.998
_diffrn_measured_fraction_theta_max 0.998
_diffrn_measurement_device_type 'Dectris Pilatus 3R'
_diffrn_measurement_method \w
_diffrn_radiation_type MoK\a
_diffrn_radiation_wavelength 0.71073
_diffrn_reflns_av_R_equivalents 0.0271
_diffrn_reflns_av_unetI/netI 0.0225
_diffrn_reflns_Laue_measured_fraction_full 0.998
_diffrn_reflns_Laue_measured_fraction_max 0.998
_diffrn_reflns_limit_h_max 12
_diffrn_reflns_limit_h_min -12
_diffrn_reflns_limit_k_max 13
_diffrn_reflns_limit_k_min -13
_diffrn_reflns_limit_l_max 13
_diffrn_reflns_limit_l_min -13
_diffrn_reflns_number 22946
_diffrn_reflns_point_group_measured_fraction_full 0.998
_diffrn_reflns_point_group_measured_fraction_max 0.998
_diffrn_reflns_theta_full 25.242
_diffrn_reflns_theta_max 27.483
_diffrn_reflns_theta_min 3.134
_diffrn_source 'microfocus rotating anode'
_exptl_absorpt_coefficient_mu 0.190
_exptl_absorpt_correction_T_max 1.00000
_exptl_absorpt_correction_T_min 0.57899
_exptl_absorpt_correction_type multi-scan
_exptl_absorpt_process_details
; 
CrysAlisPro 1.171.39.28e (Rigaku Oxford Diffraction, 2015) 
Empirical absorption correction using spherical harmonics, 
 implemented in SCALE3 ABSPACK scaling algorithm. 
;
_exptl_crystal_colour Colorless
_exptl_crystal_density_diffrn 1.291
_exptl_crystal_description Plate
_exptl_crystal_F_000 400
_exptl_crystal_size_max 0.200
_exptl_crystal_size_mid 0.100
_exptl_crystal_size_min 0.040
_refine_diff_density_max 0.381
_refine_diff_density_min -0.391
_refine_diff_density_rms 0.045
_refine_ls_extinction_method none
_refine_ls_goodness_of_fit_ref 1.029
_refine_ls_hydrogen_treatment mixed
_refine_ls_matrix_type full
_refine_ls_number_parameters 245
_refine_ls_number_reflns 4400
_refine_ls_number_restraints 0
_refine_ls_restrained_S_all 1.029
_refine_ls_R_factor_all 0.0400
_refine_ls_R_factor_gt 0.0334
_refine_ls_shift/su_max 0.001
_refine_ls_shift/su_mean 0.000
_refine_ls_structure_factor_coef Fsqd
_refine_ls_weighting_details 'w=1/[\s^2^(Fo^2^)+(0.0454P)^2^+0.3899P] where P=(Fo^2^+2Fc^2^)/3'
_refine_ls_weighting_scheme calc
_refine_ls_wR_factor_gt 0.0854
_refine_ls_wR_factor_ref 0.0886
_reflns_Friedel_coverage 0.000
_reflns_number_gt 3841
_reflns_number_total 4400
_reflns_threshold_expression 'I > 2\s(I)'
_cod_data_source_file jo8b00207_si_002.cif
_cod_data_source_block 007c-17051
_cod_original_cell_volume 963.33(7)
_cod_database_code 4034948
_shelx_shelxl_version_number 2014/7
_shelx_space_group_comment
; 
The symmetry employed for this shelxl refinement is uniquely defined 
by the following loop, which should always be used as a source of 
symmetry information in preference to the above space-group names. 
They are only intended as comments. 
;
_shelx_estimated_absorpt_t_min 0.963
_shelx_estimated_absorpt_t_max 0.992

loop_
_space_group_symop_operation_xyz
'x, y, z'
'-x, -y, -z'

loop_
_atom_site_label
_atom_site_type_symbol
_atom_site_fract_x
_atom_site_fract_y
_atom_site_fract_z
_atom_site_U_iso_or_equiv
_atom_site_adp_type
_atom_site_occupancy
_atom_site_site_symmetry_order
_atom_site_calc_flag
_atom_site_refinement_flags_posn
_atom_site_refinement_flags_adp
S1 S 0.98522(3) 0.60860(3) 0.84438(3) 0.01474(9) Uani 1 1 d . .
O1 O 0.21131(11) 0.07106(10) 0.28539(9) 0.0253(2) Uani 1 1 d . .
O2 O 1.03128(10) 0.72640(10) 0.79769(9) 0.0217(2) Uani 1 1 d . .
O3 O 1.09344(9) 0.56143(10) 0.91079(9) 0.01848(19) Uani 1 1 d . .
N1 N 0.35526(11) 0.48907(12) 0.79669(11) 0.0177(2) Uani 1 1 d . .
H1 H 0.2791(19) 0.5162(18) 0.8257(17) 0.028(4) Uiso 1 1 d . .
N2 N 0.88297(11) 0.65254(11) 0.95089(10) 0.0157(2) Uani 1 1 d . .
H2 H 0.8734(17) 0.5973(17) 0.9990(16) 0.022(4) Uiso 1 1 d . .
C1 C 0.75119(13) 0.69200(13) 0.90826(12) 0.0154(2) Uani 1 1 d . .
H1A H 0.7596 0.7144 0.8247 0.019 Uiso 1 1 calc R U
C2 C 0.73793(14) 0.82720(14) 1.01555(13) 0.0214(3) Uani 1 1 d . .
H2A H 0.8219 0.9087 1.0285 0.026 Uiso 1 1 calc R U
H2B H 0.7369 0.8093 1.1009 0.026 Uiso 1 1 calc R U
C3 C 0.60053(14) 0.86752(14) 0.97601(14) 0.0217(3) Uani 1 1 d . .
H3A H 0.5903 0.9497 1.0504 0.026 Uiso 1 1 calc R U
H3B H 0.6084 0.8994 0.8982 0.026 Uiso 1 1 calc R U
C4 C 0.46657(14) 0.74143(14) 0.94134(13) 0.0199(3) Uani 1 1 d . .
H4A H 0.4513 0.7166 1.0217 0.024 Uiso 1 1 calc R U
H4B H 0.3817 0.7702 0.9102 0.024 Uiso 1 1 calc R U
C5 C 0.48372(13) 0.60945(13) 0.83243(12) 0.0156(2) Uani 1 1 d . .
H5 H 0.4974 0.6362 0.7518 0.019 Uiso 1 1 calc R U
C6 C 0.61760(12) 0.56763(13) 0.87977(12) 0.0150(2) Uani 1 1 d . .
H6A H 0.6075 0.5439 0.9615 0.018 Uiso 1 1 calc R U
H6B H 0.6275 0.4808 0.8104 0.018 Uiso 1 1 calc R U
C7 C 0.31928(13) 0.38422(13) 0.66862(12) 0.0163(2) Uani 1 1 d . .
C8 C 0.41722(13) 0.36621(14) 0.58225(12) 0.0181(2) Uani 1 1 d . .
H8 H 0.5121 0.4270 0.6099 0.022 Uiso 1 1 calc R U
C9 C 0.37648(14) 0.26024(14) 0.45674(13) 0.0190(3) Uani 1 1 d . .
H9 H 0.4446 0.2487 0.4001 0.023 Uiso 1 1 calc R U
C10 C 0.23796(14) 0.17078(13) 0.41256(13) 0.0195(3) Uani 1 1 d . .
C11 C 0.13925(14) 0.18633(14) 0.49683(14) 0.0213(3) Uani 1 1 d . .
H11 H 0.0442 0.1258 0.4683 0.026 Uiso 1 1 calc R U
C12 C 0.18089(13) 0.29140(14) 0.62341(13) 0.0192(3) Uani 1 1 d . .
H12 H 0.1133 0.3003 0.6808 0.023 Uiso 1 1 calc R U
C13 C 0.06616(16) -0.01193(15) 0.23067(16) 0.0304(3) Uani 1 1 d . .
H13A H 0.0600 -0.0757 0.1395 0.046 Uiso 1 1 calc R U
H13B H 0.0048 0.0534 0.2300 0.046 Uiso 1 1 calc R U
H13C H 0.0344 -0.0703 0.2851 0.046 Uiso 1 1 calc R U
C14 C 0.88317(13) 0.45821(13) 0.70623(12) 0.0156(2) Uani 1 1 d . .
C15 C 0.85820(14) 0.47088(15) 0.58109(13) 0.0201(3) Uani 1 1 d . .
H15 H 0.8894 0.5618 0.5700 0.024 Uiso 1 1 calc R U
C16 C 0.78671(15) 0.34804(16) 0.47216(13) 0.0242(3) Uani 1 1 d . .
H16 H 0.7703 0.3558 0.3863 0.029 Uiso 1 1 calc R U
C17 C 0.73886(15) 0.21418(15) 0.48671(14) 0.0245(3) Uani 1 1 d . .
C18 C 0.75959(14) 0.20584(14) 0.61487(14) 0.0228(3) Uani 1 1 d . .
H18 H 0.7235 0.1163 0.6269 0.027 Uiso 1 1 calc R U
C19 C 0.83188(14) 0.32616(14) 0.72420(13) 0.0187(3) Uani 1 1 d . .
H19 H 0.8464 0.3190 0.8104 0.022 Uiso 1 1 calc R U
C20 C 0.66760(19) 0.07950(18) 0.36750(16) 0.0389(4) Uani 1 1 d . .
H20A H 0.7052 -0.0009 0.3755 0.058 Uiso 1 1 calc R U
H20B H 0.6876 0.0972 0.2859 0.058 Uiso 1 1 calc R U
H20C H 0.5639 0.0550 0.3640 0.058 Uiso 1 1 calc R U

loop_
_atom_site_aniso_label
_atom_site_aniso_U_11
_atom_site_aniso_U_22
_atom_site_aniso_U_33
_atom_site_aniso_U_23
_atom_site_aniso_U_13
_atom_site_aniso_U_12
S1 0.01180(15) 0.01628(15) 0.01795(15) 0.00627(11) 0.00388(11) 0.00627(11)
O1 0.0270(5) 0.0192(5) 0.0223(5) 0.0033(4) -0.0028(4) 0.0006(4)
O2 0.0197(5) 0.0194(5) 0.0291(5) 0.0116(4) 0.0072(4) 0.0056(4)
O3 0.0128(4) 0.0238(5) 0.0218(4) 0.0087(4) 0.0040(3) 0.0092(4)
N1 0.0114(5) 0.0227(5) 0.0199(5) 0.0073(4) 0.0053(4) 0.0055(4)
N2 0.0135(5) 0.0192(5) 0.0160(5) 0.0056(4) 0.0026(4) 0.0085(4)
C1 0.0127(6) 0.0177(6) 0.0168(6) 0.0050(5) 0.0013(4) 0.0080(5)
C2 0.0184(6) 0.0198(6) 0.0222(6) 0.0002(5) -0.0006(5) 0.0097(5)
C3 0.0196(6) 0.0187(6) 0.0244(6) 0.0012(5) 0.0006(5) 0.0112(5)
C4 0.0171(6) 0.0240(7) 0.0209(6) 0.0062(5) 0.0049(5) 0.0120(5)
C5 0.0125(6) 0.0191(6) 0.0166(6) 0.0063(5) 0.0030(4) 0.0066(5)
C6 0.0133(6) 0.0170(6) 0.0158(6) 0.0046(5) 0.0035(4) 0.0072(5)
C7 0.0139(6) 0.0182(6) 0.0199(6) 0.0100(5) 0.0025(5) 0.0060(5)
C8 0.0125(6) 0.0208(6) 0.0207(6) 0.0080(5) 0.0024(5) 0.0026(5)
C9 0.0183(6) 0.0211(6) 0.0199(6) 0.0090(5) 0.0051(5) 0.0059(5)
C10 0.0221(7) 0.0148(6) 0.0207(6) 0.0072(5) -0.0013(5) 0.0044(5)
C11 0.0151(6) 0.0172(6) 0.0313(7) 0.0111(5) 0.0000(5) 0.0015(5)
C12 0.0133(6) 0.0202(6) 0.0282(7) 0.0123(5) 0.0061(5) 0.0058(5)
C13 0.0281(8) 0.0173(6) 0.0362(8) 0.0043(6) -0.0114(6) 0.0023(6)
C14 0.0138(6) 0.0178(6) 0.0171(6) 0.0049(5) 0.0046(4) 0.0087(5)
C15 0.0207(6) 0.0246(7) 0.0202(6) 0.0104(5) 0.0074(5) 0.0108(5)
C16 0.0245(7) 0.0334(8) 0.0167(6) 0.0073(5) 0.0042(5) 0.0135(6)
C17 0.0223(7) 0.0255(7) 0.0228(7) 0.0004(5) 0.0006(5) 0.0136(6)
C18 0.0221(7) 0.0184(6) 0.0278(7) 0.0065(5) 0.0017(5) 0.0088(5)
C19 0.0199(6) 0.0197(6) 0.0190(6) 0.0074(5) 0.0036(5) 0.0091(5)
C20 0.0417(9) 0.0328(8) 0.0296(8) -0.0058(7) -0.0071(7) 0.0153(7)

loop_
_atom_type_symbol
_atom_type_description
_atom_type_scat_dispersion_real
_atom_type_scat_dispersion_imag
_atom_type_scat_source
C C 0.0033 0.0016 'International Tables Vol C Tables 4.2.6.8 and 6.1.1.4'
H H 0.0000 0.0000 'International Tables Vol C Tables 4.2.6.8 and 6.1.1.4'
N N 0.0061 0.0033 'International Tables Vol C Tables 4.2.6.8 and 6.1.1.4'
O O 0.0106 0.0060 'International Tables Vol C Tables 4.2.6.8 and 6.1.1.4'
S S 0.1246 0.1234 'International Tables Vol C Tables 4.2.6.8 and 6.1.1.4'

loop_
_geom_angle_atom_site_label_1
_geom_angle_atom_site_label_2
_geom_angle_atom_site_label_3
_geom_angle
O2 S1 O3 118.32(5)
O2 S1 N2 108.86(6)
O3 S1 N2 105.39(5)
O2 S1 C14 107.72(6)
O3 S1 C14 107.70(5)
N2 S1 C14 108.53(6)
C10 O1 C13 116.92(11)
C7 N1 C5 120.04(10)
C7 N1 H1 112.8(11)
C5 N1 H1 113.2(11)
C1 N2 S1 118.91(8)
C1 N2 H2 115.6(11)
S1 N2 H2 111.9(10)
N2 C1 C6 111.34(9)
N2 C1 C2 109.77(10)
C6 C1 C2 110.33(10)
N2 C1 H1A 108.4
C6 C1 H1A 108.4
C2 C1 H1A 108.4
C1 C2 C3 110.83(10)
C1 C2 H2A 109.5
C3 C2 H2A 109.5
C1 C2 H2B 109.5
C3 C2 H2B 109.5
H2A C2 H2B 108.1
C4 C3 C2 112.53(11)
C4 C3 H3A 109.1
C2 C3 H3A 109.1
C4 C3 H3B 109.1
C2 C3 H3B 109.1
H3A C3 H3B 107.8
C5 C4 C3 110.17(10)
C5 C4 H4A 109.6
C3 C4 H4A 109.6
C5 C4 H4B 109.6
C3 C4 H4B 109.6
H4A C4 H4B 108.1
N1 C5 C4 110.67(10)
N1 C5 C6 111.47(10)
C4 C5 C6 109.44(10)
N1 C5 H5 108.4
C4 C5 H5 108.4
C6 C5 H5 108.4
C1 C6 C5 110.35(9)
C1 C6 H6A 109.6
C5 C6 H6A 109.6
C1 C6 H6B 109.6
C5 C6 H6B 109.6
H6A C6 H6B 108.1
C12 C7 C8 117.48(12)
C12 C7 N1 119.71(11)
C8 C7 N1 122.81(11)
C9 C8 C7 120.57(11)
C9 C8 H8 119.7
C7 C8 H8 119.7
C8 C9 C10 121.19(12)
C8 C9 H9 119.4
C10 C9 H9 119.4
O1 C10 C9 115.28(12)
O1 C10 C11 125.52(12)
C9 C10 C11 119.20(12)
C10 C11 C12 119.52(12)
C10 C11 H11 120.2
C12 C11 H11 120.2
C11 C12 C7 122.03(12)
C11 C12 H12 119.0
C7 C12 H12 119.0
O1 C13 H13A 109.5
O1 C13 H13B 109.5
H13A C13 H13B 109.5
O1 C13 H13C 109.5
H13A C13 H13C 109.5
H13B C13 H13C 109.5
C15 C14 C19 120.79(12)
C15 C14 S1 120.18(10)
C19 C14 S1 119.00(9)
C14 C15 C16 118.97(12)
C14 C15 H15 120.5
C16 C15 H15 120.5
C17 C16 C15 121.31(12)
C17 C16 H16 119.3
C15 C16 H16 119.3
C16 C17 C18 118.52(12)
C16 C17 C20 121.27(13)
C18 C17 C20 120.21(14)
C19 C18 C17 121.06(12)
C19 C18 H18 119.5
C17 C18 H18 119.5
C18 C19 C14 119.25(12)
C18 C19 H19 120.4
C14 C19 H19 120.4
C17 C20 H20A 109.5
C17 C20 H20B 109.5
H20A C20 H20B 109.5
C17 C20 H20C 109.5
H20A C20 H20C 109.5
H20B C20 H20C 109.5

loop_
_geom_bond_atom_site_label_1
_geom_bond_atom_site_label_2
_geom_bond_distance
S1 O2 1.4338(9)
S1 O3 1.4507(9)
S1 N2 1.6210(10)
S1 C14 1.7696(13)
O1 C10 1.3820(16)
O1 C13 1.4317(17)
N1 C7 1.4048(17)
N1 C5 1.4633(16)
N1 H1 0.898(17)
N2 C1 1.4882(15)
N2 H2 0.869(16)
C1 C6 1.5280(17)
C1 C2 1.5301(17)
C1 H1A 1.0000
C2 C3 1.5325(17)
C2 H2A 0.9900
C2 H2B 0.9900
C3 C4 1.5319(19)
C3 H3A 0.9900
C3 H3B 0.9900
C4 C5 1.5313(17)
C4 H4A 0.9900
C4 H4B 0.9900
C5 C6 1.5349(16)
C5 H5 1.0000
C6 H6A 0.9900
C6 H6B 0.9900
C7 C12 1.4008(18)
C7 C8 1.4042(17)
C8 C9 1.3896(18)
C8 H8 0.9500
C9 C10 1.3897(18)
C9 H9 0.9500
C10 C11 1.3927(19)
C11 C12 1.3943(19)
C11 H11 0.9500
C12 H12 0.9500
C13 H13A 0.9800
C13 H13B 0.9800
C13 H13C 0.9800
C14 C15 1.3918(17)
C14 C19 1.3985(17)
C15 C16 1.3948(19)
C15 H15 0.9500
C16 C17 1.393(2)
C16 H16 0.9500
C17 C18 1.403(2)
C17 C20 1.515(2)
C18 C19 1.3857(19)
C18 H18 0.9500
C19 H19 0.9500
C20 H20A 0.9800
C20 H20B 0.9800
C20 H20C 0.9800

loop_
_geom_hbond_atom_site_label_D
_geom_hbond_atom_site_label_H
_geom_hbond_atom_site_label_A
_geom_hbond_distance_DH
_geom_hbond_distance_HA
_geom_hbond_distance_DA
_geom_hbond_angle_DHA
_geom_hbond_site_symmetry_A
N1 H1 O3 0.898(17) 2.185(18) 3.0769(13) 172.2(15) 1_455
N2 H2 O3 0.869(16) 2.172(16) 3.0075(14) 161.2(14) 2_767

loop_
_geom_torsion_atom_site_label_1
_geom_torsion_atom_site_label_2
_geom_torsion_atom_site_label_3
_geom_torsion_atom_site_label_4
_geom_torsion
O2 S1 N2 C1 58.24(10)
O3 S1 N2 C1 -173.88(9)
C14 S1 N2 C1 -58.74(10)
S1 N2 C1 C6 102.19(10)
S1 N2 C1 C2 -135.36(10)
N2 C1 C2 C3 -178.26(10)
C6 C1 C2 C3 -55.20(14)
C1 C2 C3 C4 53.73(15)
C2 C3 C4 C5 -55.15(14)
C7 N1 C5 C4 152.88(11)
C7 N1 C5 C6 -85.07(13)
C3 C4 C5 N1 -178.94(10)
C3 C4 C5 C6 57.83(13)
N2 C1 C6 C5 -178.48(9)
C2 C1 C6 C5 59.38(13)
N1 C5 C6 C1 176.54(9)
C4 C5 C6 C1 -60.70(12)
C5 N1 C7 C12 -163.98(11)
C5 N1 C7 C8 16.71(17)
C12 C7 C8 C9 0.30(17)
N1 C7 C8 C9 179.63(11)
C7 C8 C9 C10 0.86(19)
C13 O1 C10 C9 -173.19(11)
C13 O1 C10 C11 7.35(18)
C8 C9 C10 O1 179.37(11)
C8 C9 C10 C11 -1.13(18)
O1 C10 C11 C12 179.68(11)
C9 C10 C11 C12 0.24(18)
C10 C11 C12 C7 0.95(19)
C8 C7 C12 C11 -1.20(18)
N1 C7 C12 C11 179.44(11)
O2 S1 C14 C15 -1.62(12)
O3 S1 C14 C15 -130.27(10)
N2 S1 C14 C15 116.10(10)
O2 S1 C14 C19 176.58(9)
O3 S1 C14 C19 47.92(11)
N2 S1 C14 C19 -65.70(11)
C19 C14 C15 C16 -2.93(18)
S1 C14 C15 C16 175.23(10)
C14 C15 C16 C17 0.7(2)
C15 C16 C17 C18 2.2(2)
C15 C16 C17 C20 -177.03(13)
C16 C17 C18 C19 -3.0(2)
C20 C17 C18 C19 176.25(13)
C17 C18 C19 C14 0.84(19)
C15 C14 C19 C18 2.17(18)
S1 C14 C19 C18 -176.01(10)
